data_4339396
loop_
_publ_author_name
'Giessmann, Stephan'
'Blaurock, Steffen'
'Lorenz, Volker'
'Edelmann, Frank T.'

_publ_section_title
;
 Structural varieties in heterobimetallic lanthanide disiloxanediolates:
 &quot;inorganic metallocenes&quot; versus in-plane metallacrowns.
;
_journal_issue 24
_journal_name_full 'Inorganic chemistry'
_journal_page_first 10383
_journal_page_last 10389
_journal_paper_doi 10.1021/ic701227n
_journal_volume 46
_journal_year 2007
_chemical_formula_sum 'C72 H83 Cl Li2 O12 Si4 Y'
_chemical_formula_weight 1390.98
_chemical_name_systematic
; 
 ? 
;
_space_group_IT_number 11
_symmetry_cell_setting monoclinic
_symmetry_space_group_name_Hall '-P 2yb'
_symmetry_space_group_name_H-M 'P 1 21/m 1'
_atom_sites_solution_hydrogens geom
_atom_sites_solution_primary direct
_atom_sites_solution_secondary difmap
_audit_creation_method SHELXL-97
_cell_angle_alpha 90.00
_cell_angle_beta 92.5990(10)
_cell_angle_gamma 90.00
_cell_formula_units_Z 2
_cell_length_a 13.0818(6)
_cell_length_b 17.1151(8)
_cell_length_c 17.1817(8)
_cell_measurement_reflns_used 213
_cell_measurement_temperature 210(2)
_cell_measurement_theta_max 26.07
_cell_measurement_theta_min 2.00
_cell_volume 3843.0(3)
_computing_cell_refinement 'Stoe CELL'
_computing_data_collection 'Stoe EXPOSE'
_computing_data_reduction 'Stoe INTEGRATE'
_computing_molecular_graphics 'Bruker SHELXTL PLUS'
_computing_publication_material 'Bruker SHELXTL PLUS'
_computing_structure_refinement 'SHELXL-97 (Sheldrick, 1997)'
_computing_structure_solution 'SHELXS-97 (Sheldrick, 1990)'
_diffrn_ambient_temperature 210(2)
_diffrn_measured_fraction_theta_full 0.964
_diffrn_measured_fraction_theta_max 0.964
_diffrn_measurement_device_type 'Stoe IPDS'
_diffrn_measurement_method phi-scan
_diffrn_radiation_monochromator graphite
_diffrn_radiation_source 'fine-focus sealed tube'
_diffrn_radiation_type MoK\a
_diffrn_radiation_wavelength 0.71073
_diffrn_reflns_av_R_equivalents 0.0510
_diffrn_reflns_av_sigmaI/netI 0.0373
_diffrn_reflns_limit_h_max 16
_diffrn_reflns_limit_h_min -16
_diffrn_reflns_limit_k_max 21
_diffrn_reflns_limit_k_min -21
_diffrn_reflns_limit_l_max 21
_diffrn_reflns_limit_l_min -21
_diffrn_reflns_number 55738
_diffrn_reflns_theta_full 26.07
_diffrn_reflns_theta_max 26.07
_diffrn_reflns_theta_min 2.00
_exptl_absorpt_coefficient_mu 0.910
_exptl_absorpt_correction_T_max 0.8389
_exptl_absorpt_correction_T_min 0.6589
_exptl_absorpt_correction_type none
_exptl_crystal_colour yellow
_exptl_crystal_density_diffrn 1.202
_exptl_crystal_density_method 'not measured'
_exptl_crystal_description platelet
_exptl_crystal_F_000 1458
_exptl_crystal_size_max 0.50
_exptl_crystal_size_mid 0.40
_exptl_crystal_size_min 0.20
_refine_diff_density_max 1.085
_refine_diff_density_min -0.338
_refine_diff_density_rms 0.109
_refine_ls_extinction_coef 0.0000(9)
_refine_ls_extinction_expression Fc^*^=kFc[1+0.001xFc^2^\l^3^/sin(2\q)]^-1/4^
_refine_ls_extinction_method SHELXL
_refine_ls_goodness_of_fit_ref 1.057
_refine_ls_hydrogen_treatment constr
_refine_ls_matrix_type full
_refine_ls_number_parameters 486
_refine_ls_number_reflns 7598
_refine_ls_number_restraints 0
_refine_ls_restrained_S_all 1.057
_refine_ls_R_factor_all 0.0743
_refine_ls_R_factor_gt 0.0584
_refine_ls_shift/su_max 6.422
_refine_ls_shift/su_mean 0.016
_refine_ls_structure_factor_coef Fsqd
_refine_ls_weighting_details 'calc w=1/[\s^2^(Fo^2^)+(0.1271P)^2^+0.0000P] where P=(Fo^2^+2Fc^2^)/3'
_refine_ls_weighting_scheme calc
_refine_ls_wR_factor_gt 0.1802
_refine_ls_wR_factor_ref 0.1877
_reflns_number_gt 5466
_reflns_number_total 7598
_reflns_threshold_expression >2sigma(I)
_cod_data_source_file ic701227n-file003.cif
_cod_data_source_block st1032
_cod_original_sg_symbol_H-M P2(1)/m
_cod_database_code 4339396

loop_
_symmetry_equiv_pos_as_xyz
'x, y, z'
'-x, y+1/2, -z'
'-x, -y, -z'
'x, -y-1/2, z'

loop_
_atom_site_label
_atom_site_type_symbol
_atom_site_fract_x
_atom_site_fract_y
_atom_site_fract_z
_atom_site_U_iso_or_equiv
_atom_site_adp_type
_atom_site_occupancy
_atom_site_symmetry_multiplicity
_atom_site_calc_flag
_atom_site_refinement_flags
_atom_site_disorder_assembly
_atom_site_disorder_group
Y1 Y 0.26048(4) 0.2500 0.24501(3) 0.04081(18) Uani 1 2 d S . .
Cl1 Cl 0.10161(12) 0.2500 0.32972(9) 0.0564(4) Uani 1 2 d S . .
Si1 Si 0.21145(8) 0.42771(6) 0.15875(6) 0.0406(3) Uani 1 1 d . . .
Si2 Si 0.35273(8) 0.42807(6) 0.30371(6) 0.0420(3) Uani 1 1 d . . .
O1 O 0.19866(19) 0.33527(14) 0.15768(14) 0.0436(6) Uani 1 1 d . . .
O2 O 0.31126(19) 0.45252(15) 0.21569(14) 0.0450(6) Uani 1 1 d . . .
O3 O 0.35719(19) 0.33535(15) 0.31230(14) 0.0447(6) Uani 1 1 d . . .
Li1 Li 0.4499(8) 0.2500 0.3525(6) 0.062(3) Uani 1 2 d S . .
Li2 Li 0.1534(9) 0.2500 0.0864(6) 0.059(2) Uani 1 2 d S . .
C1 C 0.0977(3) 0.4791(2) 0.1957(2) 0.0457(8) Uani 1 1 d . . .
C2 C 0.0283(3) 0.4440(3) 0.2425(3) 0.0578(10) Uani 1 1 d . . .
H2 H 0.0341 0.3908 0.2527 0.069 Uiso 1 1 calc R . .
C3 C -0.0494(4) 0.4856(3) 0.2745(3) 0.0705(13) Uani 1 1 d . . .
H3 H -0.0954 0.4602 0.3056 0.085 Uiso 1 1 calc R . .
C4 C -0.0592(4) 0.5641(3) 0.2609(3) 0.0741(14) Uani 1 1 d . . .
H4 H -0.1117 0.5920 0.2828 0.089 Uiso 1 1 calc R . .
C5 C 0.0079(4) 0.6010(3) 0.2155(3) 0.0726(13) Uani 1 1 d . . .
H5 H 0.0018 0.6544 0.2065 0.087 Uiso 1 1 calc R . .
C6 C 0.0856(4) 0.5589(3) 0.1823(3) 0.0612(11) Uani 1 1 d . . .
H6 H 0.1305 0.5845 0.1506 0.073 Uiso 1 1 calc R . .
C7 C 0.2365(3) 0.4682(2) 0.0605(2) 0.0464(8) Uani 1 1 d . . .
C8 C 0.1564(4) 0.4743(3) 0.0040(3) 0.0647(12) Uani 1 1 d . . .
H8 H 0.0907 0.4594 0.0164 0.078 Uiso 1 1 calc R . .
C9 C 0.1733(5) 0.5019(3) -0.0694(3) 0.0808(16) Uani 1 1 d . . .
H9 H 0.1191 0.5058 -0.1061 0.097 Uiso 1 1 calc R . .
C10 C 0.2690(5) 0.5235(3) -0.0886(3) 0.0797(15) Uani 1 1 d . . .
H10 H 0.2799 0.5423 -0.1384 0.096 Uiso 1 1 calc R . .
C11 C 0.3490(5) 0.5178(3) -0.0354(3) 0.0752(14) Uani 1 1 d . . .
H11 H 0.4146 0.5313 -0.0490 0.090 Uiso 1 1 calc R . .
C12 C 0.3318(4) 0.4917(3) 0.0396(3) 0.0612(11) Uani 1 1 d . . .
H12 H 0.3861 0.4901 0.0765 0.073 Uiso 1 1 calc R . .
C13 C 0.4815(3) 0.4751(2) 0.3192(2) 0.0451(8) Uani 1 1 d . . .
C14 C 0.5271(3) 0.4760(3) 0.3935(2) 0.0581(10) Uani 1 1 d . . .
H14 H 0.4920 0.4540 0.4340 0.070 Uiso 1 1 calc R . .
C15 C 0.6223(4) 0.5079(3) 0.4101(3) 0.0701(13) Uani 1 1 d . . .
H15 H 0.6509 0.5066 0.4606 0.084 Uiso 1 1 calc R . .
C16 C 0.6734(4) 0.5410(3) 0.3521(3) 0.0764(14) Uani 1 1 d . . .
H16 H 0.7374 0.5631 0.3628 0.092 Uiso 1 1 calc R . .
C17 C 0.6310(4) 0.5422(4) 0.2771(3) 0.0789(15) Uani 1 1 d . . .
H17 H 0.6664 0.5649 0.2371 0.095 Uiso 1 1 calc R . .
C18 C 0.5355(4) 0.5094(3) 0.2617(3) 0.0641(11) Uani 1 1 d . . .
H18 H 0.5072 0.5106 0.2110 0.077 Uiso 1 1 calc R . .
C19 C 0.2680(3) 0.4747(2) 0.3746(2) 0.0508(9) Uani 1 1 d . . .
C20 C 0.2020(3) 0.4336(3) 0.4199(3) 0.0641(12) Uani 1 1 d . . .
H20 H 0.1989 0.3794 0.4158 0.077 Uiso 1 1 calc R . .
C21 C 0.1405(4) 0.4715(4) 0.4712(3) 0.0807(16) Uani 1 1 d . . .
H21 H 0.0962 0.4425 0.5006 0.097 Uiso 1 1 calc R . .
C22 C 0.1436(4) 0.5502(4) 0.4793(3) 0.0842(18) Uani 1 1 d . . .
H22 H 0.1027 0.5751 0.5145 0.101 Uiso 1 1 calc R . .
C23 C 0.2083(5) 0.5928(4) 0.4345(4) 0.0858(17) Uani 1 1 d . . .
H23 H 0.2106 0.6469 0.4391 0.103 Uiso 1 1 calc R . .
C24 C 0.2695(4) 0.5556(3) 0.3830(3) 0.0673(12) Uani 1 1 d . . .
H24 H 0.3128 0.5851 0.3532 0.081 Uiso 1 1 calc R . .
O4 O 0.4123(3) 0.2500 0.1625(2) 0.0539(9) Uani 1 2 d S . .
C41 C 0.4661(5) 0.3173(3) 0.1393(4) 0.0847(17) Uani 1 1 d . . .
H41A H 0.4958 0.3441 0.1847 0.102 Uiso 1 1 calc R . .
H41B H 0.4199 0.3531 0.1115 0.102 Uiso 1 1 calc R . .
C42 C 0.5467(6) 0.2921(3) 0.0887(5) 0.108(2) Uani 1 1 d . . .
H42A H 0.5335 0.3117 0.0362 0.130 Uiso 1 1 calc R . .
H42B H 0.6126 0.3117 0.1081 0.130 Uiso 1 1 calc R . .
O5 O 0.6041(4) 0.2500 0.3235(4) 0.0824(15) Uani 1 2 d S . .
C51 C 0.6690(6) 0.3160(4) 0.3198(7) 0.142(4) Uani 1 1 d . . .
H51A H 0.6643 0.3379 0.2677 0.170 Uiso 1 1 calc R . .
H51B H 0.6474 0.3556 0.3559 0.170 Uiso 1 1 calc R . .
C52 C 0.7711(6) 0.2940(5) 0.3390(8) 0.162(4) Uani 1 1 d . . .
H52A H 0.7929 0.3140 0.3899 0.194 Uiso 1 1 calc R . .
H52B H 0.8167 0.3140 0.3007 0.194 Uiso 1 1 calc R . .
O6 O 0.4724(5) 0.2500 0.4650(3) 0.0894(17) Uani 1 2 d S . .
C61 C 0.5606(16) 0.2500 0.5073(9) 0.42(3) Uani 1 2 d S . .
H61A H 0.6003 0.2960 0.4955 0.505 Uiso 0.50 1 calc PR . .
H61B H 0.6003 0.2040 0.4955 0.505 Uiso 0.50 1 calc PR . .
C62 C 0.537(2) 0.2500 0.5880(9) 0.284(17) Uani 1 2 d S . .
H62A H 0.5666 0.2041 0.6133 0.341 Uiso 0.50 1 calc PR . .
H62B H 0.5666 0.2959 0.6133 0.341 Uiso 0.50 1 calc PR . .
C63 C 0.3980(14) 0.2500 0.5098(8) 0.235(12) Uani 1 2 d S . .
H63A H 0.3559 0.2040 0.5003 0.282 Uiso 0.50 1 calc PR . .
H63B H 0.3559 0.2960 0.5003 0.282 Uiso 0.50 1 calc PR . .
C64 C 0.442(2) 0.2500 0.5949(11) 0.277(16) Uani 1 2 d S . .
H64A H 0.4205 0.2961 0.6226 0.332 Uiso 0.50 1 calc PR . .
H64B H 0.4205 0.2039 0.6226 0.332 Uiso 0.50 1 calc PR . .
O7 O 0.2062(6) 0.2500 -0.0183(3) 0.0928(18) Uani 1 2 d S . .
C71 C 0.2930(13) 0.2882(13) -0.0431(10) 0.170(11) Uani 0.50 1 d P . 1
H71A H 0.2878 0.3144 -0.0932 0.204 Uiso 0.50 1 calc PR . 1
H71B H 0.3363 0.3144 -0.0039 0.204 Uiso 0.50 1 calc PR . 1
C72 C 0.293(2) 0.2855(13) -0.1257(13) 0.168(11) Uani 0.50 1 d P . 2
H72B H 0.252(10) 0.306(6) -0.186(7) 0.201 Uiso 1 1 d . A 2
C73 C 0.2204(19) 0.2500 -0.1486(8) 0.242(15) Uani 1 2 d S . 1
C74 C 0.1424(14) 0.2500 -0.0863(7) 0.273(15) Uani 1 2 d S . 1
H74A H 0.0995 0.2962 -0.0895 0.328 Uiso 0.50 1 calc PR . 1
H74B H 0.0995 0.2038 -0.0895 0.328 Uiso 0.50 1 calc PR . 1
O8 O 0.0060(4) 0.2500 0.0638(4) 0.0897(17) Uani 1 2 d S . .
C81 C -0.0547(9) 0.3088(10) 0.0759(18) 0.405(19) Uani 1 1 d . . .
H81A H -0.0452 0.3491 0.0373 0.486 Uiso 1 1 calc R . .
H81B H -0.0393 0.3309 0.1271 0.486 Uiso 1 1 calc R . .
C82 C -0.1574(9) 0.2814(7) 0.071(2) 0.50(3) Uani 1 1 d . . .
H82A H -0.1941 0.3007 0.1147 0.596 Uiso 1 1 calc R . .
H82B H -0.1916 0.3007 0.0233 0.596 Uiso 1 1 calc R . .
O9 O 0.9144(7) 0.7500 0.3252(5) 0.065(2) Uani 0.50 2 d SP . .
C91 C 0.8319(13) 0.7500 0.3712(9) 0.074(4) Uani 0.50 2 d SP . .
C92 C 0.882(2) 0.7284(11) 0.4510(10) 0.094(9) Uani 0.25 1 d P . .
C93 C 0.9874(19) 0.7500 0.4562(12) 0.099(6) Uani 0.50 2 d SP . .
C94 C 1.0078(15) 0.7500 0.3722(8) 0.087(5) Uani 0.50 2 d SP . .
H94A H 1.0477 0.7959 0.3601 0.104 Uiso 0.25 1 calc PR . .
H94B H 1.0477 0.7041 0.3601 0.104 Uiso 0.25 1 calc PR . .
O10 O 0.2865(18) 0.7500 0.2041(13) 0.180(9) Uani 0.50 2 d SP . .
C101 C 0.3479(15) 0.6872(9) 0.1797(14) 0.132(6) Uani 0.50 1 d P . .
H10A H 0.3842 0.6635 0.2242 0.158 Uiso 0.50 1 calc PR . .
H10B H 0.3057 0.6476 0.1537 0.158 Uiso 0.50 1 calc PR . .
C102 C 0.4110(17) 0.7159(13) 0.1329(13) 0.184(13) Uani 0.50 1 d P . .
H10C H 0.4793 0.6974 0.1474 0.221 Uiso 0.50 1 calc PR . .
H10D H 0.3936 0.6974 0.0806 0.221 Uiso 0.50 1 calc PR . .

loop_
_atom_site_aniso_label
_atom_site_aniso_U_11
_atom_site_aniso_U_22
_atom_site_aniso_U_33
_atom_site_aniso_U_23
_atom_site_aniso_U_13
_atom_site_aniso_U_12
Y1 0.0417(3) 0.0398(3) 0.0400(3) 0.000 -0.0077(2) 0.000
Cl1 0.0551(8) 0.0576(8) 0.0567(8) 0.000 0.0062(7) 0.000
Si1 0.0401(5) 0.0416(5) 0.0394(5) 0.0004(4) -0.0053(4) 0.0020(4)
Si2 0.0389(5) 0.0451(5) 0.0414(5) -0.0052(4) -0.0055(4) -0.0011(4)
O1 0.0439(14) 0.0428(13) 0.0432(13) 0.0006(10) -0.0070(11) 0.0011(10)
O2 0.0439(14) 0.0457(13) 0.0446(13) -0.0007(11) -0.0065(11) -0.0006(11)
O3 0.0435(14) 0.0476(14) 0.0421(12) -0.0026(10) -0.0070(11) -0.0016(11)
Li1 0.056(6) 0.066(6) 0.062(6) 0.000 -0.016(5) 0.000
Li2 0.063(6) 0.064(6) 0.047(5) 0.000 -0.016(5) 0.000
C1 0.044(2) 0.046(2) 0.0464(18) -0.0030(15) -0.0058(16) 0.0041(15)
C2 0.056(3) 0.056(2) 0.061(2) 0.0041(19) 0.004(2) 0.0063(19)
C3 0.063(3) 0.078(3) 0.072(3) 0.004(2) 0.016(2) 0.006(2)
C4 0.062(3) 0.078(3) 0.082(3) -0.010(3) 0.010(3) 0.020(2)
C5 0.069(3) 0.052(3) 0.097(4) -0.002(2) 0.008(3) 0.017(2)
C6 0.059(3) 0.051(2) 0.075(3) 0.004(2) 0.008(2) 0.0059(19)
C7 0.052(2) 0.0439(19) 0.0428(18) 0.0023(15) -0.0004(17) 0.0010(16)
C8 0.063(3) 0.079(3) 0.052(2) 0.007(2) -0.008(2) -0.009(2)
C9 0.097(4) 0.094(4) 0.050(2) 0.012(2) -0.016(3) -0.005(3)
C10 0.108(5) 0.079(3) 0.053(3) 0.017(2) 0.014(3) 0.003(3)
C11 0.077(3) 0.075(3) 0.076(3) 0.019(3) 0.018(3) -0.004(3)
C12 0.057(3) 0.063(3) 0.064(3) 0.012(2) -0.001(2) -0.002(2)
C13 0.041(2) 0.047(2) 0.0464(19) -0.0064(15) -0.0033(16) -0.0008(15)
C14 0.046(2) 0.076(3) 0.051(2) -0.002(2) -0.0051(18) -0.0079(19)
C15 0.052(3) 0.099(4) 0.058(2) -0.012(2) -0.009(2) -0.012(2)
C16 0.053(3) 0.095(4) 0.081(3) -0.021(3) 0.002(3) -0.025(3)
C17 0.068(3) 0.095(4) 0.075(3) -0.002(3) 0.014(3) -0.029(3)
C18 0.066(3) 0.072(3) 0.054(2) -0.003(2) -0.001(2) -0.016(2)
C19 0.041(2) 0.062(2) 0.049(2) -0.0109(17) -0.0066(17) 0.0015(17)
C20 0.049(2) 0.077(3) 0.065(3) -0.019(2) 0.002(2) -0.010(2)
C21 0.048(3) 0.124(5) 0.071(3) -0.025(3) 0.012(2) -0.016(3)
C22 0.055(3) 0.120(5) 0.078(3) -0.038(3) 0.000(3) 0.017(3)
C23 0.084(4) 0.077(3) 0.096(4) -0.027(3) 0.003(3) 0.016(3)
C24 0.069(3) 0.064(3) 0.069(3) -0.012(2) 0.003(2) 0.009(2)
O4 0.051(2) 0.048(2) 0.063(2) 0.000 0.0111(19) 0.000
C41 0.089(4) 0.051(3) 0.118(4) 0.004(3) 0.046(4) -0.004(2)
C42 0.099(5) 0.066(3) 0.165(7) 0.001(4) 0.068(5) -0.009(3)
O5 0.060(3) 0.070(3) 0.115(4) 0.000 -0.012(3) 0.000
C51 0.082(5) 0.068(4) 0.275(12) -0.005(5) 0.001(6) -0.001(3)
C52 0.075(5) 0.131(7) 0.279(13) -0.038(7) -0.005(7) -0.015(4)
O6 0.092(4) 0.106(4) 0.067(3) 0.000 -0.025(3) 0.000
C61 0.154(17) 1.03(9) 0.078(9) 0.000 -0.045(11) 0.000
C62 0.22(2) 0.56(5) 0.066(9) 0.000 -0.041(13) 0.000
C63 0.123(13) 0.49(4) 0.094(9) 0.000 0.015(9) 0.000
C64 0.24(3) 0.50(5) 0.087(11) 0.000 0.037(16) 0.000
O7 0.140(6) 0.089(4) 0.049(3) 0.000 -0.009(3) 0.000
C71 0.104(11) 0.27(3) 0.140(13) -0.134(16) 0.037(10) -0.060(13)
C72 0.22(3) 0.160(19) 0.133(16) -0.038(13) 0.058(16) -0.105(18)
C73 0.18(2) 0.49(5) 0.055(7) 0.000 0.009(9) 0.000
C74 0.154(15) 0.60(5) 0.061(7) 0.000 0.004(8) 0.000
O8 0.066(3) 0.085(4) 0.115(4) 0.000 -0.040(3) 0.000
C81 0.081(7) 0.271(18) 0.86(5) -0.29(3) -0.068(16) 0.030(9)
C82 0.091(7) 0.138(13) 1.26(8) -0.06(2) 0.02(2) 0.019(7)
O9 0.068(6) 0.067(5) 0.060(5) 0.000 0.005(5) 0.000
C91 0.085(10) 0.052(7) 0.085(9) 0.000 0.013(8) 0.000
C92 0.18(3) 0.064(17) 0.038(8) 0.007(7) 0.030(11) -0.019(13)
C93 0.129(18) 0.071(10) 0.096(13) 0.000 0.001(12) 0.000
C94 0.104(13) 0.104(12) 0.051(7) 0.000 -0.006(8) 0.000
O10 0.150(18) 0.23(3) 0.164(17) 0.000 0.062(14) 0.000
C101 0.114(13) 0.070(8) 0.21(2) 0.001(10) 0.006(14) 0.005(8)
C102 0.134(16) 0.23(3) 0.195(19) -0.12(2) 0.041(15) 0.045(16)

loop_
_atom_type_symbol
_atom_type_description
_atom_type_scat_dispersion_real
_atom_type_scat_dispersion_imag
_atom_type_scat_source
C C 0.0033 0.0016 'International Tables Vol C Tables 4.2.6.8 and 6.1.1.4'
H H 0.0000 0.0000 'International Tables Vol C Tables 4.2.6.8 and 6.1.1.4'
O O 0.0106 0.0060 'International Tables Vol C Tables 4.2.6.8 and 6.1.1.4'
Si Si 0.0817 0.0704 'International Tables Vol C Tables 4.2.6.8 and 6.1.1.4'
Cl Cl 0.1484 0.1585 'International Tables Vol C Tables 4.2.6.8 and 6.1.1.4'
Y Y -2.7962 3.5667 'International Tables Vol C Tables 4.2.6.8 and 6.1.1.4'
Li Li -0.0003 0.0001 'International Tables Vol C Tables 4.2.6.8 and 6.1.1.4'

loop_
_geom_angle_atom_site_label_1
_geom_angle_atom_site_label_2
_geom_angle_atom_site_label_3
_geom_angle
_geom_angle_site_symmetry_1
_geom_angle_site_symmetry_3
O1 Y1 O1 82.24(12) 4_565 .
O1 Y1 O3 164.89(10) 4_565 .
O1 Y1 O3 95.79(9) . .
O1 Y1 O3 95.79(9) 4_565 4_565
O1 Y1 O3 164.89(10) . 4_565
O3 Y1 O3 82.19(13) . 4_565
O1 Y1 O4 83.72(10) 4_565 .
O1 Y1 O4 83.72(10) . .
O3 Y1 O4 81.17(10) . .
O3 Y1 O4 81.17(10) 4_565 .
O1 Y1 Cl1 95.90(7) 4_565 .
O1 Y1 Cl1 95.90(7) . .
O3 Y1 Cl1 99.20(7) . .
O3 Y1 Cl1 99.20(7) 4_565 .
O4 Y1 Cl1 179.49(10) . .
O1 Y1 Li2 41.13(6) 4_565 .
O1 Y1 Li2 41.13(6) . .
O3 Y1 Li2 134.61(11) . .
O3 Y1 Li2 134.61(11) 4_565 .
O4 Y1 Li2 80.5(2) . .
Cl1 Y1 Li2 99.0(2) . .
O1 Y1 Li1 132.58(12) 4_565 .
O1 Y1 Li1 132.58(12) . .
O3 Y1 Li1 41.45(7) . .
O3 Y1 Li1 41.45(7) 4_565 .
O4 Y1 Li1 72.3(3) . .
Cl1 Y1 Li1 108.2(2) . .
Li2 Y1 Li1 152.7(3) . .
O1 Y1 Si2 154.16(7) 4_565 .
O1 Y1 Si2 74.08(6) . .
O3 Y1 Si2 22.19(7) . .
O3 Y1 Si2 104.35(7) 4_565 .
O4 Y1 Si2 83.57(5) . .
Cl1 Y1 Si2 96.65(2) . .
Li2 Y1 Si2 114.31(5) . .
Li1 Y1 Si2 63.283(19) . .
O1 Y1 Si2 74.08(6) 4_565 4_565
O1 Y1 Si2 154.16(7) . 4_565
O3 Y1 Si2 104.35(7) . 4_565
O3 Y1 Si2 22.19(7) 4_565 4_565
O4 Y1 Si2 83.57(5) . 4_565
Cl1 Y1 Si2 96.65(2) . 4_565
Li2 Y1 Si2 114.31(5) . 4_565
Li1 Y1 Si2 63.283(19) . 4_565
Si2 Y1 Si2 126.47(3) . 4_565
O1 Y1 Si1 21.53(6) 4_565 4_565
O1 Y1 Si1 103.63(6) . 4_565
O3 Y1 Si1 153.93(7) . 4_565
O3 Y1 Si1 74.51(7) 4_565 4_565
O4 Y1 Si1 83.82(5) . 4_565
Cl1 Y1 Si1 95.95(2) . 4_565
Li2 Y1 Si1 62.501(19) . 4_565
Li1 Y1 Si1 113.33(6) . 4_565
Si2 Y1 Si1 167.36(3) . 4_565
Si2 Y1 Si1 52.61(2) 4_565 4_565
O1 Y1 Si1 103.63(6) 4_565 .
O1 Y1 Si1 21.53(6) . .
O3 Y1 Si1 74.51(7) . .
O3 Y1 Si1 153.93(7) 4_565 .
O4 Y1 Si1 83.82(5) . .
Cl1 Y1 Si1 95.95(2) . .
Li2 Y1 Si1 62.501(18) . .
Li1 Y1 Si1 113.33(6) . .
Si2 Y1 Si1 52.61(2) . .
Si2 Y1 Si1 167.36(3) 4_565 .
Si1 Y1 Si1 124.86(3) 4_565 .
O1 Si1 O2 110.03(13) . .
O1 Si1 C1 112.81(16) . .
O2 Si1 C1 107.40(15) . .
O1 Si1 C7 112.43(15) . .
O2 Si1 C7 105.89(16) . .
C1 Si1 C7 107.93(17) . .
O1 Si1 Y1 30.79(8) . .
O2 Si1 Y1 81.07(9) . .
C1 Si1 Y1 114.05(13) . .
C7 Si1 Y1 133.05(13) . .
O3 Si2 O2 110.42(13) . .
O3 Si2 C19 112.73(18) . .
O2 Si2 C19 108.19(16) . .
O3 Si2 C13 112.67(16) . .
O2 Si2 C13 106.22(16) . .
C19 Si2 C13 106.27(17) . .
O3 Si2 Y1 31.76(9) . .
O2 Si2 Y1 81.80(9) . .
C19 Si2 Y1 111.28(14) . .
C13 Si2 Y1 136.78(12) . .
Si1 O1 Li2 140.3(2) . .
Si1 O1 Y1 127.68(13) . .
Li2 O1 Y1 91.3(2) . .
Si2 O2 Si1 134.54(18) . .
Si2 O3 Li1 141.0(3) . .
Si2 O3 Y1 126.04(13) . .
Li1 O3 Y1 91.2(2) . .
O6 Li1 O3 113.9(5) . 4_565
O6 Li1 O3 113.9(5) . .
O3 Li1 O3 93.7(4) 4_565 .
O6 Li1 O5 97.6(5) . .
O3 Li1 O5 119.5(4) 4_565 .
O3 Li1 O5 119.5(4) . .
O6 Li1 Y1 133.7(6) . .
O3 Li1 Y1 47.3(2) 4_565 .
O3 Li1 Y1 47.3(2) . .
O5 Li1 Y1 128.7(5) . .
O8 Li2 O7 101.8(5) . .
O8 Li2 O1 112.9(5) . .
O7 Li2 O1 117.5(4) . .
O8 Li2 O1 112.9(5) . 4_565
O7 Li2 O1 117.5(4) . 4_565
O1 Li2 O1 95.1(4) . 4_565
O8 Li2 Y1 126.6(5) . .
O7 Li2 Y1 131.6(5) . .
O1 Li2 Y1 47.5(2) . .
O1 Li2 Y1 47.5(2) 4_565 .
C2 C1 C6 116.8(4) . .
C2 C1 Si1 123.4(3) . .
C6 C1 Si1 119.5(3) . .
C3 C2 C1 121.8(4) . .
C3 C2 H2 119.1 . .
C1 C2 H2 119.1 . .
C4 C3 C2 120.3(5) . .
C4 C3 H3 119.9 . .
C2 C3 H3 119.9 . .
C5 C4 C3 119.8(5) . .
C5 C4 H4 120.1 . .
C3 C4 H4 120.1 . .
C4 C5 C6 119.9(5) . .
C4 C5 H5 120.0 . .
C6 C5 H5 120.0 . .
C5 C6 C1 121.4(5) . .
C5 C6 H6 119.3 . .
C1 C6 H6 119.3 . .
C12 C7 C8 117.3(4) . .
C12 C7 Si1 122.9(3) . .
C8 C7 Si1 119.8(3) . .
C9 C8 C7 121.0(5) . .
C9 C8 H8 119.5 . .
C7 C8 H8 119.5 . .
C10 C9 C8 120.3(5) . .
C10 C9 H9 119.8 . .
C8 C9 H9 119.8 . .
C11 C10 C9 120.3(5) . .
C11 C10 H10 119.9 . .
C9 C10 H10 119.9 . .
C10 C11 C12 119.6(5) . .
C10 C11 H11 120.2 . .
C12 C11 H11 120.2 . .
C7 C12 C11 121.5(4) . .
C7 C12 H12 119.3 . .
C11 C12 H12 119.3 . .
C18 C13 C14 116.5(4) . .
C18 C13 Si2 124.7(3) . .
C14 C13 Si2 118.8(3) . .
C15 C14 C13 122.8(4) . .
C15 C14 H14 118.6 . .
C13 C14 H14 118.6 . .
C16 C15 C14 119.2(4) . .
C16 C15 H15 120.4 . .
C14 C15 H15 120.4 . .
C15 C16 C17 120.3(4) . .
C15 C16 H16 119.9 . .
C17 C16 H16 119.9 . .
C16 C17 C18 119.6(5) . .
C16 C17 H17 120.2 . .
C18 C17 H17 120.2 . .
C13 C18 C17 121.6(4) . .
C13 C18 H18 119.2 . .
C17 C18 H18 119.2 . .
C20 C19 C24 117.1(4) . .
C20 C19 Si2 123.7(3) . .
C24 C19 Si2 119.2(4) . .
C19 C20 C21 121.1(5) . .
C19 C20 H20 119.5 . .
C21 C20 H20 119.5 . .
C22 C21 C20 121.1(6) . .
C22 C21 H21 119.4 . .
C20 C21 H21 119.4 . .
C21 C22 C23 119.0(5) . .
C21 C22 H22 120.5 . .
C23 C22 H22 120.5 . .
C24 C23 C22 120.3(6) . .
C24 C23 H23 119.9 . .
C22 C23 H23 119.9 . .
C23 C24 C19 121.4(5) . .
C23 C24 H24 119.3 . .
C19 C24 H24 119.3 . .
C41 O4 C41 108.8(5) 4_565 .
C41 O4 Y1 125.4(3) 4_565 .
C41 O4 Y1 125.4(3) . .
O4 C41 C42 107.9(4) . .
O4 C41 H41A 110.1 . .
C42 C41 H41A 110.1 . .
O4 C41 H41B 110.1 . .
C42 C41 H41B 110.1 . .
H41A C41 H41B 108.4 . .
C42 C42 C41 107.2(3) 4_565 .
C42 C42 H42A 110.3 4_565 .
C41 C42 H42A 110.3 . .
C42 C42 H42B 110.3 4_565 .
C41 C42 H42B 110.3 . .
H42A C42 H42B 108.5 . .
C51 O5 C51 105.8(7) 4_565 .
C51 O5 Li1 126.5(4) 4_565 .
C51 O5 Li1 126.5(4) . .
C52 C51 O5 109.8(7) . .
C52 C51 H51A 109.7 . .
O5 C51 H51A 109.7 . .
C52 C51 H51B 109.7 . .
O5 C51 H51B 109.7 . .
H51A C51 H51B 108.2 . .
C51 C52 C52 105.5(5) . 4_565
C51 C52 H52A 110.7 . .
C52 C52 H52A 110.6 4_565 .
C51 C52 H52B 110.6 . .
C52 C52 H52B 110.6 4_565 .
H52A C52 H52B 108.8 . .
C63 O6 C61 109.7(12) . .
C63 O6 Li1 121.2(9) . .
C61 O6 Li1 129.1(10) . .
O6 C61 C62 108.0(18) . .
O6 C61 H61A 110.1 . .
C62 C61 H61A 110.1 . .
O6 C61 H61B 110.1 . .
C62 C61 H61B 110.1 . .
H61A C61 H61B 108.4 . .
C64 C62 C61 110.5(18) . .
C64 C62 H62A 109.6 . .
C61 C62 H62A 109.6 . .
C64 C62 H62B 109.6 . .
C61 C62 H62B 109.6 . .
H62A C62 H62B 108.1 . .
O6 C63 C64 108.1(15) . .
O6 C63 H63A 110.1 . .
C64 C63 H63A 110.1 . .
O6 C63 H63B 110.1 . .
C64 C63 H63B 110.1 . .
H63A C63 H63B 108.4 . .
C62 C64 C63 103.8(16) . .
C62 C64 H64A 111.0 . .
C63 C64 H64A 111.0 . .
C62 C64 H64B 111.0 . .
C63 C64 H64B 111.0 . .
H64A C64 H64B 109.0 . .
C71 O7 C71 55.9(17) 4_565 .
C71 O7 C74 101.9(10) 4_565 .
C71 O7 C74 101.9(10) . .
C71 O7 Li2 127.4(7) 4_565 .
C71 O7 Li2 127.4(7) . .
C74 O7 Li2 123.0(9) . .
C71 C71 O7 62.0(9) 4_565 .
C71 C71 H71A 117.6 4_565 .
O7 C71 H71A 117.5 . .
C71 C71 H71B 117.6 4_565 .
O7 C71 H71B 117.6 . .
H71A C71 H71B 114.7 . .
C72 C72 H72B 107(6) 4_565 .
C74 C73 H72B 128(6) . .
O7 C74 C73 101.2(14) . .
O7 C74 H74A 111.5 . .
C73 C74 H74A 111.5 . .
O7 C74 H74B 111.5 . .
C73 C74 H74B 111.5 . .
H74A C74 H74B 109.3 . .
C81 O8 C81 100.9(18) 4_565 .
C81 O8 Li2 124.9(6) 4_565 .
C81 O8 Li2 124.9(6) . .
O8 C81 C82 108.5(12) . .
O8 C81 C81 39.5(9) . 4_565
C82 C81 C81 70.8(8) . 4_565
O8 C81 H81A 110.0 . .
C82 C81 H81A 110.0 . .
C81 C81 H81A 135.4 4_565 .
O8 C81 H81B 110.0 . .
C82 C81 H81B 110.0 . .
C81 C81 H81B 113.0 4_565 .
H81A C81 H81B 108.4 . .
C82 C82 C81 109.2(8) 4_565 .
C82 C82 H82A 109.8 4_565 .
C81 C82 H82A 109.8 . .
C82 C82 H82B 109.8 4_565 .
C81 C82 H82B 109.8 . .
H82A C82 H82B 108.3 . .
C91 O9 C94 110.5(12) . .
O9 C91 C92 101.4(15) . 4_575
O9 C91 C92 101.4(15) . .
C92 C91 C92 27.8(14) 4_575 .
C92 C92 C93 74.9(9) 4_575 .
C92 C92 C91 76.1(7) 4_575 .
C93 C92 C91 111.5(16) . .
C92 C93 C92 30.2(17) . 4_575
C92 C93 C94 99.0(16) . .
C92 C93 C94 99.0(16) 4_575 .
O9 C94 C93 111.2(17) . .
O9 C94 H94A 109.4 . .
C93 C94 H94A 109.4 . .
O9 C94 H94B 109.4 . .
C93 C94 H94B 109.4 . .
H94A C94 H94B 108.0 . .
C101 O10 C101 99(2) . 4_575
C102 C101 O10 106.6(16) . .
C102 C101 C102 32.0(14) . 4_575
O10 C101 C102 75.1(12) . 4_575
C102 C101 H10A 110.4 . .
O10 C101 H10A 110.4 . .
C102 C101 H10A 117.3 4_575 .
C102 C101 H10B 110.4 . .
O10 C101 H10B 110.4 . .
C102 C101 H10B 128.3 4_575 .
H10A C101 H10B 108.6 . .
C102 C102 C101 112.6(12) 4_575 .
C102 C102 C101 35.4(8) 4_575 4_575
C101 C102 C101 77.2(14) . 4_575
C102 C102 H10C 109.1 4_575 .
C101 C102 H10C 109.1 . .
C101 C102 H10C 123.4 4_575 .
C102 C102 H10D 109.1 4_575 .
C101 C102 H10D 109.1 . .
C101 C102 H10D 123.4 4_575 .
H10C C102 H10D 107.8 . .

loop_
_geom_bond_atom_site_label_1
_geom_bond_atom_site_label_2
_geom_bond_distance
_geom_bond_site_symmetry_2
Y1 O1 2.219(2) 4_565
Y1 O1 2.219(2) .
Y1 O3 2.222(2) .
Y1 O3 2.222(2) 4_565
Y1 O4 2.492(4) .
Y1 Cl1 2.5908(16) .
Y1 Li2 3.007(9) .
Y1 Li1 3.023(10) .
Y1 Si2 3.4135(10) .
Y1 Si2 3.4135(10) 4_565
Y1 Si1 3.4311(10) 4_565
Y1 Si1 3.4311(10) .
Si1 O1 1.591(3) .
Si1 O2 1.651(2) .
Si1 C1 1.865(4) .
Si1 C7 1.868(4) .
Si2 O3 1.595(3) .
Si2 O2 1.638(3) .
Si2 C19 1.864(4) .
Si2 C13 1.875(4) .
O1 Li2 1.979(7) .
O3 Li1 2.001(7) .
Li1 O6 1.942(12) .
Li1 O3 2.001(7) 4_565
Li1 O5 2.100(13) .
Li2 O8 1.950(12) .
Li2 O7 1.955(12) .
Li2 O1 1.979(7) 4_565
C1 C2 1.377(6) .
C1 C6 1.392(6) .
C2 C3 1.375(7) .
C2 H2 0.9300 .
C3 C4 1.368(8) .
C3 H3 0.9300 .
C4 C5 1.356(8) .
C4 H4 0.9300 .
C5 C6 1.389(7) .
C5 H5 0.9300 .
C6 H6 0.9300 .
C7 C12 1.373(6) .
C7 C8 1.398(6) .
C8 C9 1.374(7) .
C8 H8 0.9300 .
C9 C10 1.361(9) .
C9 H9 0.9300 .
C10 C11 1.361(8) .
C10 H10 0.9300 .
C11 C12 1.392(7) .
C11 H11 0.9300 .
C12 H12 0.9300 .
C13 C18 1.373(6) .
C13 C14 1.385(5) .
C14 C15 1.377(6) .
C14 H14 0.9300 .
C15 C16 1.350(8) .
C15 H15 0.9300 .
C16 C17 1.381(7) .
C16 H16 0.9300 .
C17 C18 1.384(7) .
C17 H17 0.9300 .
C18 H18 0.9300 .
C19 C20 1.381(7) .
C19 C24 1.391(6) .
C20 C21 1.381(7) .
C20 H20 0.9300 .
C21 C22 1.354(9) .
C21 H21 0.9300 .
C22 C23 1.377(9) .
C22 H22 0.9300 .
C23 C24 1.376(7) .
C23 H23 0.9300 .
C24 H24 0.9300 .
O4 C41 1.417(5) 4_565
O4 C41 1.417(5) .
C41 C42 1.463(8) .
C41 H41A 0.9700 .
C41 H41B 0.9700 .
C42 C42 1.441(11) 4_565
C42 H42A 0.9700 .
C42 H42B 0.9700 .
O5 C51 1.416(8) 4_565
O5 C51 1.416(8) .
C51 C52 1.412(10) .
C51 H51A 0.9700 .
C51 H51B 0.9700 .
C52 C52 1.506(18) 4_565
C52 H52A 0.9700 .
C52 H52B 0.9700 .
O6 C63 1.269(16) .
O6 C61 1.335(17) .
C61 C62 1.43(2) .
C61 H61A 0.9700 .
C61 H61B 0.9700 .
C62 C64 1.25(3) .
C62 H62A 0.9700 .
C62 H62B 0.9700 .
C63 C64 1.55(2) .
C63 H63A 0.9700 .
C63 H63B 0.9700 .
C64 H64A 0.9700 .
C64 H64B 0.9700 .
O7 C71 1.394(18) 4_565
O7 C71 1.394(18) .
O7 C74 1.405(15) .
C71 C71 1.31(4) 4_565
C71 H71A 0.9700 .
C71 H71B 0.9700 .
C72 C72 1.21(4) 4_565
C72 H72B 1.20(11) .
C73 C74 1.51(2) .
C73 H72B 1.24(11) .
C74 H74A 0.9700 .
C74 H74B 0.9700 .
O8 C81 1.305(13) 4_565
O8 C81 1.305(13) .
C81 C82 1.422(17) .
C81 C81 2.01(3) 4_565
C81 H81A 0.9700 .
C81 H81B 0.9700 .
C82 C82 1.08(3) 4_565
C82 H82A 0.9700 .
C82 H82B 0.9700 .
O9 C91 1.366(19) .
O9 C94 1.434(19) .
C91 C92 1.54(3) 4_575
C91 C92 1.54(3) .
C92 C92 0.74(4) 4_575
C92 C93 1.42(3) .
C93 C92 1.42(3) 4_575
C93 C94 1.48(2) .
C94 H94A 0.9700 .
C94 H94B 0.9700 .
O10 C101 1.42(2) .
O10 C101 1.42(2) 4_575
C101 C102 1.28(3) .
C101 C102 2.03(2) 4_575
C101 H10A 0.9700 .
C101 H10B 0.9700 .
C102 C102 1.17(5) 4_575
C102 C101 2.03(2) 4_575
C102 H10C 0.9700 .
C102 H10D 0.9700 .
